data_5910008
_chemical_formula_structural ZrI3
_chemical_formula_sum 'I3 Zr'
_chemical_name_systematic 'Zirconium iodide'
_space_group_IT_number 193
_symmetry_cell_setting hexagonal
_symmetry_Int_Tables_number 193
_symmetry_space_group_name_Hall '-P 6c 2'
_symmetry_space_group_name_H-M 'P 63/m c m'
_audit_creation_date 2005-04-11
_audit_creation_method http://jcrystal.com/steffenweber/gallery/StructureTypes/st4.html
_audit_update_record 'created by Girish Upreti, Portland State University'
_cell_angle_alpha 90
_cell_angle_beta 90
_cell_angle_gamma 120
_cell_length_a 7.25
_cell_length_b 7.25
_cell_length_c 6.64
_cell_volume 302.256
_cod_original_formula_sum 'Zr I3'
_cod_database_code 5910008

loop_
_symmetry_equiv_pos_as_xyz
x,y,z
x-y,x,z+1/2
y,-x+y,z+1/2
-y,x-y,z
-x+y,-x,z
x-y,-y,-z+1/2
-x,-x+y,-z+1/2
-x,-y,z+1/2
y,x,-z+1/2
-y,-x,-z
-x+y,y,-z
x,x-y,-z
-x,-y,-z
-x+y,-x,-z+1/2
-y,x-y,-z+1/2
y,-x+y,-z
x-y,x,-z
-x+y,y,z+1/2
x,x-y,z+1/2
x,y,-z+1/2
-y,-x,z+1/2
y,x,z
x-y,-y,z
-x,-x+y,z

loop_
_atom_site_fract_x
_atom_site_fract_y
_atom_site_fract_z
_atom_site_label
0.00000 0.00000 0.00000 Zr
0.32500 0.00000 0.25000 I
